data_4113973
loop_
_publ_author_name
'Amy H. Roy'
'John F. Hartwig'

_publ_section_title
;
 Oxidative Addition of Aryl Tosylates to Palladium(0) and Coupling of
 Unactivated Aryl Tosylates at Room Temperature
;
_journal_name_full 'Journal of the American Chemical Society'
_journal_page_first 8704
_journal_page_last 8705
_journal_paper_doi 10.1021/ja035835z
_journal_volume 125
_journal_year 2003
_chemical_formula_sum 'C42 H53 Br Fe O P2 Pd'
_chemical_formula_weight 877.98
_space_group_IT_number 4
_symmetry_cell_setting monoclinic
_symmetry_Int_Tables_number 4
_symmetry_space_group_name_Hall 'P 2yb'
_symmetry_space_group_name_H-M 'P 1 21 1'
_audit_creation_date 'Wed Nov  4 15:08:59 1998'
_audit_creation_method 'from TEXRAY.INF file'
_cell_angle_alpha 90
_cell_angle_beta 91
_cell_angle_gamma 90
_cell_formula_units_Z 2
_cell_length_a 9.4928(2)
_cell_length_b 15.1888(5)
_cell_length_c 13.5344(4)
_cell_measurement_reflns_used 0
_cell_measurement_temperature 183.2
_cell_measurement_theta_max 0.0
_cell_measurement_theta_min 0.0
_cell_volume 1951.15(10)
_computing_cell_refinement 'MSC/AFC Diffractometer Control'
_computing_data_collection 'MSC/AFC Diffractometer Control'
_computing_data_reduction teXsan
_computing_publication_material teXsan
_computing_structure_refinement teXsan
_diffrn_ambient_temperature 183.2
_diffrn_measurement_device unknown
_diffrn_measurement_method 'omega scans with profile analysis'
_diffrn_orient_matrix_UB_11 0.00000
_diffrn_orient_matrix_UB_12 0.00000
_diffrn_orient_matrix_UB_13 0.00000
_diffrn_orient_matrix_UB_21 0.00000
_diffrn_orient_matrix_UB_22 0.00000
_diffrn_orient_matrix_UB_23 0.00000
_diffrn_orient_matrix_UB_31 0.00000
_diffrn_orient_matrix_UB_32 0.00000
_diffrn_orient_matrix_UB_33 0.00000
_diffrn_radiation_monochromator graphite
_diffrn_radiation_source 'X-ray tube'
_diffrn_radiation_type MoKalpha
_diffrn_radiation_wavelength 0.7107
_diffrn_reflns_av_R_equivalents 6.05
_diffrn_reflns_limit_h_max 13
_diffrn_reflns_limit_h_min 0
_diffrn_reflns_limit_k_max 21
_diffrn_reflns_limit_k_min -21
_diffrn_reflns_limit_l_max 19
_diffrn_reflns_limit_l_min -19
_diffrn_reflns_number 13797
_diffrn_reflns_theta_max 30.59
_diffrn_standards_decay_% 0.00
_diffrn_standards_interval_count 0
_diffrn_standards_number 0
_exptl_absorpt_coefficient_mu 1.974
_exptl_absorpt_correction_type none
_exptl_crystal_colour orange
_exptl_crystal_density_diffrn 1.495
_exptl_crystal_description needle
_exptl_crystal_F_000 900.00
_exptl_crystal_size_max 0.290
_exptl_crystal_size_mid 0.150
_exptl_crystal_size_min 0.100
_refine_diff_density_max 0.70
_refine_diff_density_min -1.34
_refine_ls_extinction_coef 2.82590
_refine_ls_extinction_method Zachariasen_type_2_gaussian_isotropic
_refine_ls_goodness_of_fit_obs 1.366
_refine_ls_hydrogen_treatment noref
_refine_ls_matrix_type full
_refine_ls_number_parameters 432
_refine_ls_number_reflns 4363
_refine_ls_number_restraints 0
_refine_ls_R_factor_obs 0.0421
_refine_ls_shift/esd_max 0.0014
_refine_ls_structure_factor_coef F
_refine_ls_weighting_scheme sigma
_refine_ls_wR_factor_obs 0.0414
_reflns_number_observed 4363
_reflns_number_total 5823
_reflns_observed_criterion 3.00
_cod_data_source_file ja035835zsi20030522_090903_1.cif
_cod_data_source_block SRH350_HARTWIG
_cod_original_cell_volume 1950.57(8)
_cod_original_sg_symbol_H-M 'P 21 '
_cod_original_formula_sum 'C42 H53 Br Fe O P2 Pd '
_cod_database_code 4113973

loop_
_symmetry_equiv_pos_as_xyz
'   +x,   +y,   +z'
'   -x,1/2+y,   -z'

loop_
_atom_site_aniso_label
_atom_site_aniso_U_11
_atom_site_aniso_U_22
_atom_site_aniso_U_33
_atom_site_aniso_U_12
_atom_site_aniso_U_13
_atom_site_aniso_U_23
Pd(1) 0.0191(2) 0.0238(2) 0.0162(2) 0.0025(2) -0.0023(1) -0.0011(2)
Br(1) 0.0278(3) 0.0442(5) 0.0333(3) 0.0100(3) -0.0104(2) -0.0066(3)
Fe(1) 0.0207(4) 0.0269(5) 0.0242(5) 0.0035(4) -0.0048(3) 0.0021(4)
P(1) 0.0149(6) 0.0238(9) 0.0155(6) 0.0000(6) 0.0000(5) 0.0002(6)
P(2) 0.0252(7) 0.0207(8) 0.0163(7) 0.0008(6) -0.0020(6) -0.0010(6)
O(1) 0.062(5) 0.092(7) 0.181(9) 0.029(4) 0.018(5) 0.060(7)
C(1) 0.023(3) 0.030(4) 0.020(3) 0.006(3) -0.003(2) 0.000(3)
C(2) 0.017(3) 0.036(4) 0.034(4) 0.004(3) -0.004(2) -0.005(3)
C(3) 0.026(3) 0.042(5) 0.032(3) 0.013(3) -0.003(3) -0.014(3)
C(4) 0.036(3) 0.034(4) 0.032(4) 0.008(3) -0.008(3) -0.013(3)
C(5) 0.042(4) 0.027(4) 0.034(4) 0.007(3) -0.001(3) -0.001(3)
C(6) 0.037(3) 0.027(4) 0.028(3) 0.002(3) 0.002(3) -0.007(3)
C(7) 0.022(3) 0.028(4) 0.015(2) 0.000(2) 0.000(2) -0.002(2)
C(8) 0.016(3) 0.041(4) 0.028(3) 0.001(3) -0.005(2) 0.001(3)
C(9) 0.028(3) 0.044(5) 0.032(3) -0.001(3) 0.006(3) 0.013(3)
C(10) 0.036(4) 0.060(5) 0.026(3) 0.000(4) 0.007(3) 0.007(4)
C(11) 0.044(3) 0.055(6) 0.016(3) -0.002(4) -0.004(2) -0.001(3)
C(12) 0.030(3) 0.033(3) 0.019(2) -0.006(3) 0.001(2) -0.002(4)
C(13) 0.023(3) 0.024(3) 0.016(3) 0.000(2) -0.003(2) 0.004(2)
C(14) 0.022(3) 0.030(4) 0.029(3) 0.001(3) 0.003(2) -0.002(3)
C(15) 0.043(4) 0.022(3) 0.033(4) 0.002(3) -0.004(3) 0.000(3)
C(16) 0.032(3) 0.031(4) 0.032(3) -0.005(3) -0.008(3) 0.008(3)
C(17) 0.019(3) 0.043(4) 0.028(3) -0.009(3) -0.002(2) 0.006(3)
C(18) 0.019(3) 0.034(4) 0.021(3) -0.002(3) -0.002(2) 0.003(3)
C(19) 0.015(2) 0.017(3) 0.022(3) 0.000(2) -0.004(2) 0.005(2)
C(20) 0.022(3) 0.037(4) 0.026(3) 0.002(3) 0.002(2) 0.001(3)
C(21) 0.029(3) 0.028(4) 0.038(4) -0.006(3) -0.009(3) 0.008(3)
C(22) 0.030(3) 0.026(4) 0.039(4) 0.001(3) -0.007(3) 0.001(3)
C(23) 0.021(3) 0.019(3) 0.022(3) 0.002(2) -0.004(2) -0.002(3)
C(24) 0.017(3) 0.055(5) 0.049(4) -0.002(3) -0.005(3) 0.011(4)
C(25) 0.030(3) 0.039(4) 0.045(4) -0.003(3) -0.019(3) 0.002(4)
C(26) 0.038(4) 0.052(5) 0.027(3) -0.002(4) -0.011(3) -0.003(4)
C(27) 0.029(3) 0.057(5) 0.046(4) 0.004(3) -0.020(3) 0.019(4)
C(28) 0.018(3) 0.058(6) 0.051(5) 0.014(3) -0.002(3) 0.002(4)
C(29) 0.026(3) 0.027(3) 0.021(3) 0.000(3) 0.001(2) -0.008(3)
C(30) 0.033(3) 0.045(5) 0.032(4) 0.014(3) -0.001(3) -0.007(3)
C(31) 0.039(3) 0.027(4) 0.020(3) -0.005(3) -0.003(3) 0.007(3)
C(32) 0.057(4) 0.036(4) 0.024(3) 0.008(4) 0.000(3) 0.014(4)
C(33) 0.052(4) 0.043(5) 0.027(3) -0.015(4) 0.007(3) 0.003(3)
C(34) 0.057(5) 0.045(5) 0.021(3) 0.003(4) -0.003(3) 0.002(3)
C(35) 0.031(3) 0.023(3) 0.029(3) -0.005(3) -0.007(2) 0.000(3)
C(36) 0.039(4) 0.028(4) 0.042(4) -0.008(3) -0.006(3) 0.008(3)
C(37) 0.038(4) 0.021(4) 0.039(4) 0.000(3) -0.012(3) -0.004(3)
C(38) 0.033(3) 0.038(4) 0.043(4) -0.003(3) -0.012(3) -0.007(4)
C(40) 0.077(8) 0.09(1) 0.24(2) -0.049(8) 0.08(1) -0.09(1)
C(41) 0.17(1) 0.10(1) 0.096(10) -0.03(1) -0.014(9) 0.049(9)
C(42) 0.057(6) 0.078(8) 0.107(9) 0.024(5) 0.024(6) 0.041(7)
C(43) 0.054(6) 0.15(1) 0.082(8) -0.006(7) 0.002(5) 0.050(8)

loop_
_atom_site_label
_atom_site_fract_x
_atom_site_fract_y
_atom_site_fract_z
_atom_site_U_iso_or_equiv
_atom_site_thermal_displace_type
Pd(1) -0.70967(4) -0.3340 -0.66182(3) 0.01975(10) Uij
Br(1) -0.47271(6) -0.34817(6) -0.57262(4) 0.0353(2) Uij
Fe(1) -1.13095(9) -0.15114(7) -0.82300(7) 0.0240(2) Uij
P(1) -0.8636(1) -0.3176(1) -0.78920(10) 0.0181(4) Uij
P(2) -0.8206(2) -0.2302(1) -0.5511(1) 0.0208(4) Uij
O(1) -0.8012(8) 0.1275(6) -0.9032(8) 0.112(4) Uij
C(1) -0.6591(6) -0.4483(4) -0.7323(4) 0.024(2) Uij
C(2) -0.5779(6) -0.4615(5) -0.8146(5) 0.029(2) Uij
C(3) -0.5545(6) -0.5456(5) -0.8500(5) 0.034(2) Uij
C(4) -0.6112(7) -0.6183(5) -0.8035(5) 0.034(2) Uij
C(5) -0.6903(7) -0.6056(5) -0.7194(5) 0.035(2) Uij
C(6) -0.7127(6) -0.5214(5) -0.6869(5) 0.031(2) Uij
C(7) -0.7867(5) -0.3118(4) -0.9119(4) 0.022(1) Uij
C(8) -0.6571(6) -0.2694(5) -0.9197(5) 0.029(2) Uij
C(9) -0.6071(6) -0.2512(5) -1.0124(5) 0.034(2) Uij
C(10) -0.6841(7) -0.2764(6) -1.0968(5) 0.040(2) Uij
C(11) -0.8113(7) -0.3179(6) -1.0886(4) 0.038(2) Uij
C(12) -0.8654(5) -0.3345(6) -0.9965(4) 0.027(1) Uij
C(13) -0.9969(6) -0.4038(4) -0.7997(4) 0.021(1) Uij
C(14) -0.9638(6) -0.4829(5) -0.8472(5) 0.027(2) Uij
C(15) -1.0606(7) -0.5507(5) -0.8516(5) 0.033(2) Uij
C(16) -1.1881(7) -0.5423(5) -0.8076(5) 0.032(2) Uij
C(17) -1.2196(6) -0.4671(5) -0.7564(5) 0.030(2) Uij
C(18) -1.1246(6) -0.3968(5) -0.7519(4) 0.025(2) Uij
C(19) -0.9400(5) -0.2077(4) -0.7889(4) 0.018(1) Uij
C(20) -0.9285(6) -0.1440(5) -0.8660(4) 0.029(2) Uij
C(21) -0.9710(6) -0.0615(5) -0.8299(5) 0.032(2) Uij
C(22) -1.0111(6) -0.0720(5) -0.7307(5) 0.032(2) Uij
C(23) -0.9889(5) -0.1618(4) -0.7030(4) 0.021(1) Uij
C(24) -1.3226(6) -0.2054(6) -0.7951(6) 0.040(2) Uij
C(25) -1.2694(7) -0.2395(5) -0.8844(5) 0.038(2) Uij
C(26) -1.2509(7) -0.1686(6) -0.9501(5) 0.039(2) Uij
C(27) -1.2900(7) -0.0891(6) -0.9014(6) 0.044(2) Uij
C(28) -1.3365(6) -0.1133(6) -0.8062(6) 0.042(2) Uij
C(29) -1.0030(6) -0.2033(5) -0.6036(4) 0.025(2) Uij
C(30) -1.1137(7) -0.1543(6) -0.5424(5) 0.037(2) Uij
C(31) -0.8620(7) -0.2869(5) -0.4318(4) 0.029(2) Uij
C(32) -0.7340(7) -0.3404(6) -0.3921(4) 0.039(2) Uij
C(33) -0.9786(7) -0.3556(6) -0.4561(4) 0.040(2) Uij
C(34) -0.9097(8) -0.2267(6) -0.3481(5) 0.041(2) Uij
C(35) -0.7189(6) -0.1251(4) -0.5287(5) 0.028(2) Uij
C(36) -0.6508(7) -0.1033(5) -0.6268(5) 0.036(2) Uij
C(37) -0.8074(7) -0.0464(5) -0.4989(5) 0.033(2) Uij
C(38) -0.5981(7) -0.1376(5) -0.4511(5) 0.038(2) Uij
C(40) -0.791(1) 0.148(1) -0.801(1) 0.135(6) Uij
C(41) -0.644(2) 0.122(1) -0.768(1) 0.122(6) Uij
C(42) -0.6103(10) 0.0545(9) -0.8455(10) 0.080(4) Uij
C(43) -0.692(1) 0.079(1) -0.9312(8) 0.094(5) Uij
H(1) -0.5379 -0.4123 -0.8469 0.0352 Uij
H(2) -0.4991 -0.5536 -0.9067 0.0403 Uij
H(3) -0.5963 -0.6758 -0.8285 0.0411 Uij
H(4) -0.7280 -0.6545 -0.6853 0.0414 Uij
H(5) -0.7679 -0.5131 -0.6302 0.0368 Uij
H(6) -0.6039 -0.2533 -0.8619 0.0344 Uij
H(7) -0.5199 -0.2213 -1.0185 0.0412 Uij
H(8) -0.6484 -0.2648 -1.1604 0.0485 Uij
H(9) -0.8628 -0.3355 -1.1465 0.0461 Uij
H(10) -0.9554 -0.3611 -0.9912 0.0329 Uij
H(11) -0.8746 -0.4899 -0.8763 0.0324 Uij
H(12) -1.0387 -0.6035 -0.8855 0.0393 Uij
H(13) -1.2551 -0.5887 -0.8126 0.0378 Uij
H(14) -1.3066 -0.4629 -0.7237 0.0361 Uij
H(15) -1.1467 -0.3448 -0.7167 0.0295 Uij
H(16) -0.8973 -0.1554 -0.9308 0.0345 Uij
H(17) -0.9725 -0.0079 -0.8660 0.0381 Uij
H(18) -1.0467 -0.0270 -0.6896 0.0380 Uij
H(19) -1.3448 -0.2386 -0.7381 0.0485 Uij
H(20) -1.2496 -0.2996 -0.8975 0.0461 Uij
H(21) -1.2180 -0.1729 -1.0155 0.0470 Uij
H(22) -1.2859 -0.0312 -0.9276 0.0531 Uij
H(23) -1.3711 -0.0740 -0.7580 0.0509 Uij
H(24) -1.0445 -0.2591 -0.6172 0.0297 Uij
H(25) -1.0804 -0.0969 -0.5268 0.0441 Uij
H(26) -1.1291 -0.1858 -0.4831 0.0441 Uij
H(27) -1.1998 -0.1502 -0.5799 0.0441 Uij
H(28) -0.7059 -0.3810 -0.4412 0.0470 Uij
H(29) -0.7592 -0.3716 -0.3344 0.0470 Uij
H(30) -0.6583 -0.3015 -0.3764 0.0470 Uij
H(31) -1.0621 -0.3262 -0.4780 0.0484 Uij
H(32) -0.9972 -0.3889 -0.3985 0.0484 Uij
H(33) -0.9481 -0.3939 -0.5066 0.0484 Uij
H(34) -0.8361 -0.1867 -0.3306 0.0492 Uij
H(35) -0.9317 -0.2614 -0.2922 0.0492 Uij
H(36) -0.9909 -0.1946 -0.3696 0.0492 Uij
H(37) -0.5924 -0.1509 -0.6456 0.0435 Uij
H(38) -0.5955 -0.0515 -0.6193 0.0435 Uij
H(39) -0.7223 -0.0941 -0.6763 0.0435 Uij
H(40) -0.7485 0.0039 -0.4910 0.0397 Uij
H(41) -0.8512 -0.0587 -0.4382 0.0397 Uij
H(42) -0.8776 -0.0352 -0.5487 0.0397 Uij
H(43) -0.5409 -0.1858 -0.4697 0.0456 Uij
H(44) -0.6365 -0.1491 -0.3884 0.0456 Uij
H(45) -0.5426 -0.0856 -0.4474 0.0456 Uij
H(46) -0.8586 0.1162 -0.7650 0.1622 Uij
H(47) -0.8050 0.2097 -0.7907 0.1622 Uij
H(48) -0.6415 0.0974 -0.7034 0.1466 Uij
H(49) -0.5805 0.1708 -0.7694 0.1466 Uij
H(50) -0.6357 -0.0027 -0.8239 0.0964 Uij
H(51) -0.5128 0.0556 -0.8592 0.0964 Uij
H(52) -0.6360 0.1115 -0.9747 0.1127 Uij
H(53) -0.7261 0.0271 -0.9639 0.1127 Uij

loop_
_atom_type_symbol
_atom_type_oxidation_number
_atom_type_number_in_cell
_atom_type_scat_dispersion_real
_atom_type_scat_dispersion_imag
_atom_type_scat_source
C 0 84 0.003 0.002 'International Tables'
H 0 106 0.000 0.000 'International Tables'
O 0 2 0.011 0.006 'International Tables'
P 0 4 0.102 0.094 'International Tables'
Br 0 2 -0.290 2.459 'International Tables'
Fe 0 2 0.346 0.844 'International Tables'
Pd 0 2 -0.999 1.007 'International Tables'

loop_
_geom_angle_atom_site_label_1
_geom_angle_atom_site_label_2
_geom_angle_atom_site_label_3
_geom_angle
_geom_angle_publ_flag
Br(1) Pd(1) P(1) 157.94(4) yes
Br(1) Pd(1) P(2) 98.97(4) yes
Br(1) Pd(1) C(1) 86.1(2) yes
P(1) Pd(1) P(2) 96.73(5) yes
P(1) Pd(1) C(1) 83.8(2) yes
P(2) Pd(1) C(1) 161.5(2) yes
C(19) Fe(1) C(20) 41.1(2) yes
C(19) Fe(1) C(21) 68.6(2) yes
C(19) Fe(1) C(22) 68.7(2) yes
C(19) Fe(1) C(23) 40.9(2) yes
C(19) Fe(1) C(24) 125.2(3) yes
C(19) Fe(1) C(25) 111.8(3) yes
C(19) Fe(1) C(26) 126.9(3) yes
C(19) Fe(1) C(27) 160.8(3) yes
C(19) Fe(1) C(28) 158.6(3) yes
C(20) Fe(1) C(21) 40.5(3) yes
C(20) Fe(1) C(22) 68.3(3) yes
C(20) Fe(1) C(23) 68.4(2) yes
C(20) Fe(1) C(24) 158.7(3) yes
C(20) Fe(1) C(25) 121.6(3) yes
C(20) Fe(1) C(26) 105.9(3) yes
C(20) Fe(1) C(27) 121.1(3) yes
C(20) Fe(1) C(28) 158.3(3) yes
C(21) Fe(1) C(22) 40.4(3) yes
C(21) Fe(1) C(23) 67.9(2) yes
C(21) Fe(1) C(24) 160.8(3) yes
C(21) Fe(1) C(25) 153.0(3) yes
C(21) Fe(1) C(26) 116.3(3) yes
C(21) Fe(1) C(27) 102.0(3) yes
C(21) Fe(1) C(28) 121.9(3) yes
C(22) Fe(1) C(23) 40.4(3) yes
C(22) Fe(1) C(24) 127.2(3) yes
C(22) Fe(1) C(25) 166.5(3) yes
C(22) Fe(1) C(26) 150.4(3) yes
C(22) Fe(1) C(27) 115.6(3) yes
C(22) Fe(1) C(28) 106.3(3) yes
C(23) Fe(1) C(24) 112.5(3) yes
C(23) Fe(1) C(25) 131.3(3) yes
C(23) Fe(1) C(26) 166.5(3) yes
C(23) Fe(1) C(27) 152.7(3) yes
C(23) Fe(1) C(28) 122.0(3) yes
C(24) Fe(1) C(25) 40.8(3) yes
C(24) Fe(1) C(26) 68.2(3) yes
C(24) Fe(1) C(27) 68.6(3) yes
C(24) Fe(1) C(28) 40.3(3) yes
C(25) Fe(1) C(26) 40.4(3) yes
C(25) Fe(1) C(27) 68.6(3) yes
C(25) Fe(1) C(28) 68.0(3) yes
C(26) Fe(1) C(27) 40.8(3) yes
C(26) Fe(1) C(28) 67.9(3) yes
C(27) Fe(1) C(28) 40.6(3) yes
Pd(1) P(1) C(7) 115.7(2) yes
Pd(1) P(1) C(13) 114.5(2) yes
Pd(1) P(1) C(19) 110.6(2) yes
C(7) P(1) C(13) 104.9(3) yes
C(7) P(1) C(19) 97.3(3) yes
C(13) P(1) C(19) 112.5(3) yes
Pd(1) P(2) C(29) 108.4(2) yes
Pd(1) P(2) C(31) 109.7(2) yes
Pd(1) P(2) C(35) 114.7(2) yes
C(29) P(2) C(31) 102.0(3) yes
C(29) P(2) C(35) 109.6(3) yes
C(31) P(2) C(35) 111.6(3) yes
C(40) O(1) C(43) 111.7(10) yes
Pd(1) C(1) C(2) 129.8(5) yes
Pd(1) C(1) C(6) 112.4(4) yes
C(2) C(1) C(6) 117.7(6) yes
C(1) C(2) C(3) 120.6(7) yes
C(2) C(3) C(4) 120.5(6) yes
C(3) C(4) C(5) 119.1(7) yes
C(4) C(5) C(6) 118.8(7) yes
C(1) C(6) C(5) 123.1(6) yes
P(1) C(7) C(8) 117.8(4) yes
P(1) C(7) C(12) 120.9(4) yes
C(8) C(7) C(12) 120.4(5) yes
C(7) C(8) C(9) 119.2(6) yes
C(8) C(9) C(10) 120.3(6) yes
C(9) C(10) C(11) 120.1(6) yes
C(10) C(11) C(12) 120.6(6) yes
C(7) C(12) C(11) 119.3(5) yes
P(1) C(13) C(14) 119.1(4) yes
P(1) C(13) C(18) 121.3(5) yes
C(14) C(13) C(18) 119.2(6) yes
C(13) C(14) C(15) 120.0(6) yes
C(14) C(15) C(16) 120.5(6) yes
C(15) C(16) C(17) 120.3(6) yes
C(16) C(17) C(18) 120.4(6) yes
C(13) C(18) C(17) 119.4(6) yes
Fe(1) C(19) P(1) 137.3(3) yes
Fe(1) C(19) C(20) 68.8(3) yes
Fe(1) C(19) C(23) 71.1(3) yes
P(1) C(19) C(20) 125.4(5) yes
P(1) C(19) C(23) 125.6(4) yes
C(20) C(19) C(23) 107.2(5) yes
Fe(1) C(20) C(19) 70.1(3) yes
Fe(1) C(20) C(21) 70.4(3) yes
C(19) C(20) C(21) 108.6(5) yes
Fe(1) C(21) C(20) 69.2(4) yes
Fe(1) C(21) C(22) 70.1(4) yes
C(20) C(21) C(22) 108.5(6) yes
Fe(1) C(22) C(21) 69.5(4) yes
Fe(1) C(22) C(23) 71.1(4) yes
C(21) C(22) C(23) 108.4(6) yes
Fe(1) C(23) C(19) 68.0(3) yes
Fe(1) C(23) C(22) 68.5(3) yes
Fe(1) C(23) C(29) 131.3(4) yes
C(19) C(23) C(22) 107.3(5) yes
C(19) C(23) C(29) 124.1(6) yes
C(22) C(23) C(29) 128.5(6) yes
Fe(1) C(24) C(25) 69.4(4) yes
Fe(1) C(24) C(28) 70.2(4) yes
C(25) C(24) C(28) 107.7(7) yes
Fe(1) C(25) C(24) 69.8(4) yes
Fe(1) C(25) C(26) 70.3(4) yes
C(24) C(25) C(26) 108.2(7) yes
Fe(1) C(26) C(25) 69.3(4) yes
Fe(1) C(26) C(27) 69.5(4) yes
C(25) C(26) C(27) 108.4(6) yes
Fe(1) C(27) C(26) 69.7(4) yes
Fe(1) C(27) C(28) 69.8(4) yes
C(26) C(27) C(28) 106.9(7) yes
Fe(1) C(28) C(24) 69.4(4) yes
Fe(1) C(28) C(27) 69.6(4) yes
C(24) C(28) C(27) 108.8(7) yes
P(2) C(29) C(23) 108.8(4) yes
P(2) C(29) C(30) 122.1(4) yes
C(23) C(29) C(30) 111.0(6) yes
P(2) C(31) C(32) 110.9(4) yes
P(2) C(31) C(33) 107.0(4) yes
P(2) C(31) C(34) 115.7(5) yes
C(32) C(31) C(33) 105.6(6) yes
C(32) C(31) C(34) 107.6(5) yes
C(33) C(31) C(34) 109.4(5) yes
P(2) C(35) C(36) 105.7(4) yes
P(2) C(35) C(37) 115.1(4) yes
P(2) C(35) C(38) 111.8(5) yes
C(36) C(35) C(37) 108.1(6) yes
C(36) C(35) C(38) 107.0(5) yes
C(37) C(35) C(38) 108.7(5) yes
O(1) C(40) C(41) 105(1) yes
C(40) C(41) C(42) 100(1) yes
C(41) C(42) C(43) 105(1) yes
O(1) C(43) C(42) 108(1) yes

loop_
_geom_bond_atom_site_label_1
_geom_bond_atom_site_label_2
_geom_bond_distance
_geom_bond_publ_flag
Pd(1) Br(1) 2.5301(6) yes
Pd(1) P(1) 2.240(1) yes
Pd(1) P(2) 2.436(2) yes
Pd(1) C(1) 2.045(6) yes
Fe(1) C(19) 2.046(5) yes
Fe(1) C(20) 2.028(6) yes
Fe(1) C(21) 2.043(6) yes
Fe(1) C(22) 2.053(7) yes
Fe(1) C(23) 2.086(5) yes
Fe(1) C(24) 2.043(7) yes
Fe(1) C(25) 2.038(7) yes
Fe(1) C(26) 2.052(6) yes
Fe(1) C(27) 2.049(7) yes
Fe(1) C(28) 2.053(6) yes
P(1) C(7) 1.837(5) yes
P(1) C(13) 1.823(6) yes
P(1) C(19) 1.821(6) yes
P(2) C(29) 1.896(6) yes
P(2) C(31) 1.882(6) yes
P(2) C(35) 1.886(7) yes
O(1) C(40) 1.42(2) yes
O(1) C(43) 1.34(1) yes
C(1) C(2) 1.387(9) yes
C(1) C(6) 1.374(10) yes
C(2) C(3) 1.385(10) yes
C(3) C(4) 1.39(1) yes
C(4) C(5) 1.395(9) yes
C(5) C(6) 1.372(10) yes
C(7) C(8) 1.394(8) yes
C(7) C(12) 1.392(7) yes
C(8) C(9) 1.383(9) yes
C(9) C(10) 1.392(10) yes
C(10) C(11) 1.369(9) yes
C(11) C(12) 1.385(8) yes
C(13) C(14) 1.403(9) yes
C(13) C(18) 1.395(8) yes
C(14) C(15) 1.380(9) yes
C(15) C(16) 1.371(9) yes
C(16) C(17) 1.37(1) yes
C(17) C(18) 1.398(9) yes
C(19) C(20) 1.429(9) yes
C(19) C(23) 1.444(8) yes
C(20) C(21) 1.41(1) yes
C(21) C(22) 1.415(9) yes
C(22) C(23) 1.429(9) yes
C(23) C(29) 1.495(8) yes
C(24) C(25) 1.42(1) yes
C(24) C(28) 1.41(1) yes
C(25) C(26) 1.41(1) yes
C(26) C(27) 1.43(1) yes
C(27) C(28) 1.42(1) yes
C(29) C(30) 1.548(8) yes
C(31) C(32) 1.544(9) yes
C(31) C(33) 1.549(9) yes
C(31) C(34) 1.536(10) yes
C(35) C(36) 1.530(9) yes
C(35) C(37) 1.523(10) yes
C(35) C(38) 1.543(9) yes
C(40) C(41) 1.51(2) yes
C(41) C(42) 1.51(2) yes
C(42) C(43) 1.42(1) yes
